data_2239505
loop_
_publ_author_name
'Moreno-Fuquen, Rodolfo'
'Azc\'arate, Alexis'
'Kennedy, Alan R.'

_publ_section_title
;
 <i>N</i>-(2-Nitrophenyl)thiophene-2-carboxamide
;
_journal_coeditor_code TK5309
_journal_issue 5
_journal_name_full 'Acta Crystallographica Section E'
_journal_page_first o613
_journal_paper_doi 10.1107/S160053681400912X
_journal_volume 70
_journal_year 2014
_chemical_formula_iupac 'C11 H8 N2 O3 S'
_chemical_formula_moiety 'C11 H8 N2 O3 S'
_chemical_formula_sum 'C11 H8 N2 O3 S'
_chemical_formula_weight 248.25
_chemical_melting_point 397.0(10)
_chemical_name_common N-(2-nitrophenyl)thiophene-2-carboxamide
_chemical_name_systematic
;
<i>N</i>-(2-Nitrophenyl)thiophene-2-carboxamide
;
_space_group_IT_number 14
_symmetry_cell_setting monoclinic
_symmetry_space_group_name_Hall '-P 2ybc'
_symmetry_space_group_name_H-M 'P 1 21/c 1'
_atom_sites_solution_hydrogens geom
_atom_sites_solution_primary direct
_atom_sites_solution_secondary difmap
_audit_creation_method SHELXL-97
_cell_angle_alpha 90.00
_cell_angle_beta 129.8980(10)
_cell_angle_gamma 90.00
_cell_formula_units_Z 8
_cell_length_a 11.6359(3)
_cell_length_b 13.2501(3)
_cell_length_c 17.7412(4)
_cell_measurement_reflns_used 4181
_cell_measurement_temperature 123
_cell_measurement_theta_max 29.36
_cell_measurement_theta_min 3.3586
_cell_volume 2098.47(9)
_computing_cell_refinement 'CrysAlis PRO (Oxford Diffraction, 2010)'
_computing_data_collection 'CrysAlis PRO (Oxford Diffraction, 2010)'
_computing_data_reduction 'CrysAlis PRO (Oxford Diffraction, 2010)'
_computing_molecular_graphics 'ORTEP-3 for Windows (Farrugia, 2012) and Mercury (Macrae <i>et al.</i>, 2006)'
_computing_publication_material 'WinGX (Farrugia, 2012)'
_computing_structure_refinement 'SHELXL97 (Sheldrick, 2008)'
_computing_structure_solution 'SHELXS97 (Sheldrick, 2008)'
_diffrn_ambient_temperature 123
_diffrn_measured_fraction_theta_full 0.996
_diffrn_measured_fraction_theta_max 0.877
_diffrn_measurement_device_type 'Oxford Diffraction Xcalibur E'
_diffrn_measurement_method 'omega scans'
_diffrn_radiation_monochromator graphite
_diffrn_radiation_source 'fine-focus sealed tube'
_diffrn_radiation_type MoK\a
_diffrn_radiation_wavelength 0.71073
_diffrn_reflns_av_R_equivalents 0.0276
_diffrn_reflns_av_sigmaI/netI 0.0475
_diffrn_reflns_limit_h_max 14
_diffrn_reflns_limit_h_min -15
_diffrn_reflns_limit_k_max 17
_diffrn_reflns_limit_k_min -15
_diffrn_reflns_limit_l_max 24
_diffrn_reflns_limit_l_min -22
_diffrn_reflns_number 10418
_diffrn_reflns_theta_full 27.00
_diffrn_reflns_theta_max 29.43
_diffrn_reflns_theta_min 3.37
_diffrn_standards_decay_% 0
_diffrn_standards_interval_time 120
_diffrn_standards_number 0
_exptl_absorpt_coefficient_mu 0.305
_exptl_absorpt_correction_T_max 1.00000
_exptl_absorpt_correction_T_min 0.953
_exptl_absorpt_correction_type multi-scan
_exptl_absorpt_process_details
;
(CrysAlis PRO; Oxford Diffraction, 2010)
;
_exptl_crystal_colour yellow
_exptl_crystal_density_diffrn 1.572
_exptl_crystal_density_method 'not measured'
_exptl_crystal_description tablet
_exptl_crystal_F_000 1024
_exptl_crystal_size_max 0.28
_exptl_crystal_size_mid 0.15
_exptl_crystal_size_min 0.05
_refine_diff_density_max 0.489
_refine_diff_density_min -0.425
_refine_ls_extinction_method none
_refine_ls_goodness_of_fit_ref 1.039
_refine_ls_hydrogen_treatment mixed
_refine_ls_matrix_type full
_refine_ls_number_parameters 315
_refine_ls_number_reflns 5093
_refine_ls_number_restraints 0
_refine_ls_restrained_S_all 1.039
_refine_ls_R_factor_all 0.0641
_refine_ls_R_factor_gt 0.0465
_refine_ls_shift/su_max 0.000
_refine_ls_shift/su_mean 0.000
_refine_ls_structure_factor_coef Fsqd
_refine_ls_weighting_details 'calc w=1/[\s^2^(Fo^2^)+(0.0420P)^2^+1.7613P] where P=(Fo^2^+2Fc^2^)/3'
_refine_ls_weighting_scheme calc
_refine_ls_wR_factor_gt 0.1065
_refine_ls_wR_factor_ref 0.1163
_reflns_number_gt 4012
_reflns_number_total 5093
_reflns_threshold_expression I>2\s(I)
_cod_data_source_file tk5309sup1.cif
_cod_data_source_block I
_cod_original_sg_symbol_H-M 'P 21/c'
_cod_database_code 2239505
_cod_database_fobs_code 2239505

loop_
_symmetry_equiv_pos_as_xyz
'x, y, z'
'-x, y+1/2, -z+1/2'
'-x, -y, -z'
'x, -y-1/2, z-1/2'

loop_
_atom_site_type_symbol
_atom_site_label
_atom_site_fract_x
_atom_site_fract_y
_atom_site_fract_z
_atom_site_U_iso_or_equiv
_atom_site_adp_type
_atom_site_calc_flag
_atom_site_refinement_flags
_atom_site_occupancy
_atom_site_symmetry_multiplicity
S S1 0.60696(6) 0.81889(4) -0.07981(4) 0.02441(14) Uani d . 1 1
S S2 0.98321(6) 0.64159(5) 0.30229(4) 0.03015(16) Uani d . 1 1
O O1 0.38729(16) 0.85064(13) -0.05031(11) 0.0255(4) Uani d . 1 1
O O2 0.77371(16) 0.93931(13) 0.29784(11) 0.0262(4) Uani d . 1 1
O O3 0.73314(17) 0.91094(13) 0.39862(11) 0.0274(4) Uani d . 1 1
O O4 0.70355(17) 0.70186(12) 0.26329(11) 0.0269(4) Uani d . 1 1
O O5 0.38579(16) 0.59679(13) -0.08094(11) 0.0268(4) Uani d . 1 1
O O6 0.15254(17) 0.63885(14) -0.18258(11) 0.0303(4) Uani d . 1 1
N N1 0.5542(2) 0.90436(14) 0.10981(13) 0.0184(4) Uani d . 1 1
N N2 0.68724(19) 0.92377(13) 0.31503(12) 0.0193(4) Uani d . 1 1
N N3 0.54164(19) 0.64179(14) 0.10488(13) 0.0189(4) Uani d . 1 1
N N4 0.26905(19) 0.62585(14) -0.09860(13) 0.0217(4) Uani d . 1 1
C C1 0.7915(3) 0.82021(17) -0.02508(16) 0.0247(5) Uani d . 1 1
H H1 0.8288 0.8029 -0.0578 0.030 Uiso calc R 1 1
C C2 0.8804(2) 0.84884(17) 0.07096(16) 0.0220(4) Uani d . 1 1
H H2 0.9864 0.8533 0.1126 0.026 Uiso calc R 1 1
C C3 0.7965(2) 0.87137(16) 0.10222(15) 0.0182(4) Uani d . 1 1
H H3 0.8395 0.8922 0.1667 0.022 Uiso calc R 1 1
C C4 0.6440(2) 0.85876(15) 0.02591(14) 0.0171(4) Uani d . 1 1
C C5 0.5153(2) 0.87066(16) 0.02341(14) 0.0180(4) Uani d . 1 1
C C6 0.4632(2) 0.91537(15) 0.13495(14) 0.0171(4) Uani d . 1 1
C C7 0.5258(2) 0.92336(15) 0.23390(15) 0.0173(4) Uani d . 1 1
C C8 0.4367(2) 0.93183(16) 0.26042(16) 0.0218(4) Uani d . 1 1
H H8 0.4816 0.9355 0.3278 0.026 Uiso calc R 1 1
C C9 0.2828(2) 0.93496(17) 0.18862(17) 0.0240(5) Uani d . 1 1
H H9 0.2211 0.9416 0.2060 0.029 Uiso calc R 1 1
C C10 0.2195(2) 0.92823(17) 0.09095(16) 0.0230(5) Uani d . 1 1
H H10 0.1136 0.9307 0.0414 0.028 Uiso calc R 1 1
C C11 0.3066(2) 0.91801(16) 0.06396(15) 0.0200(4) Uani d . 1 1
H H11 0.2599 0.9127 -0.0036 0.024 Uiso calc R 1 1
C C12 1.0568(2) 0.60694(18) 0.24879(17) 0.0268(5) Uani d . 1 1
H H12 1.1610 0.5988 0.2838 0.032 Uiso calc R 1 1
C C13 0.9500(2) 0.59212(17) 0.15022(16) 0.0230(5) Uani d . 1 1
H H13 0.9720 0.5724 0.1092 0.028 Uiso calc R 1 1
C C14 0.8015(2) 0.60940(16) 0.11495(15) 0.0185(4) Uani d . 1 1
H H14 0.7132 0.6030 0.0483 0.022 Uiso calc R 1 1
C C15 0.8039(2) 0.63702(16) 0.19220(14) 0.0188(4) Uani d . 1 1
C C16 0.6807(2) 0.66372(16) 0.19215(15) 0.0194(4) Uani d . 1 1
C C17 0.4018(2) 0.65097(15) 0.08063(14) 0.0172(4) Uani d . 1 1
C C18 0.2688(2) 0.64194(16) -0.01743(15) 0.0182(4) Uani d . 1 1
C C19 0.1290(2) 0.64708(17) -0.04208(16) 0.0232(5) Uani d . 1 1
H H19 0.0408 0.6408 -0.1088 0.028 Uiso calc R 1 1
C C20 0.1180(3) 0.66121(17) 0.03006(18) 0.0256(5) Uani d . 1 1
H H20 0.0227 0.6636 0.0137 0.031 Uiso calc R 1 1
C C21 0.2479(3) 0.67189(17) 0.12687(17) 0.0240(5) Uani d . 1 1
H H21 0.2409 0.6827 0.1767 0.029 Uiso calc R 1 1
C C22 0.3873(2) 0.66709(16) 0.15197(16) 0.0212(4) Uani d . 1 1
H H22 0.4747 0.6749 0.2187 0.025 Uiso calc R 1 1
H H3N 0.536(3) 0.6175(18) 0.0592(18) 0.020(6) Uiso d . 1 1
H H1N 0.642(3) 0.914(2) 0.156(2) 0.033(7) Uiso d . 1 1

loop_
_atom_site_aniso_label
_atom_site_aniso_U_11
_atom_site_aniso_U_22
_atom_site_aniso_U_33
_atom_site_aniso_U_12
_atom_site_aniso_U_13
_atom_site_aniso_U_23
S1 0.0264(3) 0.0289(3) 0.0169(2) 0.0012(2) 0.0134(2) -0.0021(2)
S2 0.0209(3) 0.0372(4) 0.0198(3) -0.0010(2) 0.0073(2) -0.0030(2)
O1 0.0176(7) 0.0359(9) 0.0171(7) -0.0009(7) 0.0085(6) -0.0018(6)
O2 0.0178(7) 0.0417(10) 0.0203(7) -0.0054(7) 0.0129(6) -0.0059(7)
O3 0.0270(8) 0.0359(9) 0.0166(7) -0.0021(7) 0.0128(7) 0.0020(7)
O4 0.0264(8) 0.0321(9) 0.0173(7) 0.0015(7) 0.0118(6) -0.0039(7)
O5 0.0185(7) 0.0425(10) 0.0209(7) -0.0019(7) 0.0134(6) -0.0061(7)
O6 0.0232(8) 0.0442(10) 0.0150(7) 0.0044(7) 0.0084(6) 0.0006(7)
N1 0.0128(8) 0.0254(10) 0.0147(8) -0.0009(7) 0.0077(7) -0.0020(7)
N2 0.0199(8) 0.0193(9) 0.0179(8) -0.0012(7) 0.0117(7) -0.0020(7)
N3 0.0182(8) 0.0236(9) 0.0138(8) -0.0002(7) 0.0098(7) -0.0025(7)
N4 0.0191(9) 0.0257(10) 0.0179(8) -0.0016(8) 0.0109(7) -0.0025(7)
C1 0.0308(12) 0.0253(11) 0.0261(11) 0.0032(10) 0.0220(10) 0.0014(9)
C2 0.0204(10) 0.0241(11) 0.0230(10) -0.0010(9) 0.0147(9) 0.0006(9)
C3 0.0210(10) 0.0174(10) 0.0203(10) -0.0003(8) 0.0150(9) 0.0010(8)
C4 0.0213(10) 0.0165(10) 0.0148(9) 0.0010(8) 0.0122(8) 0.0008(7)
C5 0.0205(10) 0.0170(10) 0.0159(9) 0.0011(8) 0.0114(8) 0.0024(8)
C6 0.0191(10) 0.0150(10) 0.0183(9) 0.0004(8) 0.0125(8) 0.0012(8)
C7 0.0166(9) 0.0154(10) 0.0191(9) -0.0010(8) 0.0112(8) -0.0005(8)
C8 0.0268(11) 0.0205(11) 0.0243(10) -0.0044(9) 0.0191(9) -0.0035(8)
C9 0.0243(11) 0.0228(11) 0.0336(12) -0.0039(9) 0.0225(10) -0.0041(9)
C10 0.0167(10) 0.0220(11) 0.0268(11) -0.0008(9) 0.0124(9) 0.0003(9)
C11 0.0178(10) 0.0200(10) 0.0192(10) 0.0012(8) 0.0106(8) 0.0026(8)
C12 0.0165(10) 0.0279(12) 0.0274(11) -0.0012(9) 0.0102(9) 0.0028(9)
C13 0.0225(10) 0.0215(11) 0.0275(11) -0.0006(9) 0.0172(9) 0.0016(9)
C14 0.0160(9) 0.0175(10) 0.0232(10) 0.0005(8) 0.0131(8) 0.0041(8)
C15 0.0168(9) 0.0171(10) 0.0157(9) -0.0015(8) 0.0073(8) 0.0006(8)
C16 0.0213(10) 0.0162(10) 0.0156(9) 0.0012(8) 0.0095(8) 0.0033(8)
C17 0.0186(10) 0.0158(10) 0.0174(9) 0.0009(8) 0.0117(8) 0.0015(8)
C18 0.0214(10) 0.0172(10) 0.0175(9) 0.0006(8) 0.0132(8) 0.0008(8)
C19 0.0203(10) 0.0234(11) 0.0233(10) 0.0007(9) 0.0128(9) 0.0026(9)
C20 0.0254(11) 0.0236(11) 0.0375(13) 0.0031(9) 0.0246(10) 0.0047(10)
C21 0.0334(12) 0.0210(11) 0.0293(11) 0.0036(9) 0.0255(10) 0.0033(9)
C22 0.0265(11) 0.0202(11) 0.0193(10) 0.0021(9) 0.0158(9) 0.0022(8)

loop_
_atom_type_symbol
_atom_type_description
_atom_type_scat_dispersion_real
_atom_type_scat_dispersion_imag
_atom_type_scat_source
S S 0.1246 0.1234 'International Tables Vol C Tables 4.2.6.8 and 6.1.1.4'
O O 0.0106 0.0060 'International Tables Vol C Tables 4.2.6.8 and 6.1.1.4'
N N 0.0061 0.0033 'International Tables Vol C Tables 4.2.6.8 and 6.1.1.4'
C C 0.0033 0.0016 'International Tables Vol C Tables 4.2.6.8 and 6.1.1.4'
H H 0.0000 0.0000 'International Tables Vol C Tables 4.2.6.8 and 6.1.1.4'

loop_
_geom_angle_atom_site_label_1
_geom_angle_atom_site_label_2
_geom_angle_atom_site_label_3
_geom_angle_site_symmetry_1
_geom_angle_site_symmetry_3
_geom_angle
C1 S1 C4 . . 91.88(10)
C12 S2 C15 . . 92.00(11)
C5 N1 C6 . . 128.35(18)
C5 N1 H1N . . 118.8(19)
C6 N1 H1N . . 112.4(19)
O3 N2 O2 . 1 121.89(17)
O3 N2 O2 . . 121.89(17)
O3 N2 C7 . . 118.65(17)
O2 N2 C7 1 . 119.44(17)
O2 N2 C7 . . 119.44(17)
C16 N3 C17 . . 128.81(18)
C16 N3 H3N . . 118.3(16)
C17 N3 H3N . . 112.9(16)
O6 N4 O5 . 1 121.92(18)
O6 N4 O5 . . 121.92(18)
O6 N4 C18 . . 118.68(18)
O5 N4 C18 1 . 119.36(17)
O5 N4 C18 . . 119.36(17)
C2 C1 S1 . . 112.67(17)
C2 C1 H1 . . 123.7
S1 C1 H1 . . 123.7
C1 C2 C3 . . 112.57(19)
C1 C2 H2 . . 123.7
C3 C2 H2 . . 123.7
C4 C3 C2 . . 111.11(18)
C4 C3 H3 . . 124.4
C2 C3 H3 . . 124.4
C3 C4 C5 . . 130.78(18)
C3 C4 S1 . . 111.76(15)
C5 C4 S1 . . 117.42(15)
O1 C5 N1 . . 124.7(2)
O1 C5 C4 . . 121.59(19)
N1 C5 C4 . . 113.69(17)
N1 C6 C11 . . 122.09(18)
N1 C6 C7 . . 120.96(18)
C11 C6 C7 . . 116.95(18)
C8 C7 C6 . . 121.73(19)
C8 C7 N2 . . 115.67(18)
C6 C7 N2 . . 122.60(18)
C9 C8 C7 . . 119.8(2)
C9 C8 H8 . . 120.1
C7 C8 H8 . . 120.1
C8 C9 C10 . . 119.2(2)
C8 C9 H9 . . 120.4
C10 C9 H9 . . 120.4
C11 C10 C9 . . 121.5(2)
C11 C10 H10 . . 119.3
C9 C10 H10 . . 119.3
C10 C11 C6 . . 120.8(2)
C10 C11 H11 . . 119.6
C6 C11 H11 . . 119.6
C13 C12 S2 . . 112.66(17)
C13 C12 H12 . . 123.7
S2 C12 H12 . . 123.7
C12 C13 C14 . . 112.9(2)
C12 C13 H13 . . 123.5
C14 C13 H13 . . 123.5
C15 C14 C13 . . 110.71(18)
C15 C14 H14 . . 124.6
C13 C14 H14 . . 124.6
C14 C15 C16 . . 130.68(18)
C14 C15 S2 . . 111.69(16)
C16 C15 S2 . . 117.62(15)
O4 C16 N3 . . 124.8(2)
O4 C16 C15 . . 122.12(19)
N3 C16 C15 . . 113.07(18)
C22 C17 N3 . . 121.89(18)
C22 C17 C18 . . 117.21(19)
N3 C17 C18 . . 120.89(18)
C19 C18 C17 . . 121.45(19)
C19 C18 N4 . . 116.11(18)
C17 C18 N4 . . 122.44(18)
C20 C19 C18 . . 120.1(2)
C20 C19 H19 . . 119.9
C18 C19 H19 . . 119.9
C19 C20 C21 . . 119.1(2)
C19 C20 H20 . . 120.4
C21 C20 H20 . . 120.4
C22 C21 C20 . . 121.1(2)
C22 C21 H21 . . 119.4
C20 C21 H21 . . 119.4
C21 C22 C17 . . 121.0(2)
C21 C22 H22 . . 119.5
C17 C22 H22 . . 119.5

loop_
_geom_bond_atom_site_label_1
_geom_bond_atom_site_label_2
_geom_bond_site_symmetry_2
_geom_bond_distance
S1 C1 . 1.697(2)
S1 C4 . 1.716(2)
S2 C12 . 1.699(3)
S2 C15 . 1.716(2)
O1 C5 . 1.225(2)
O2 N2 . 1.242(2)
O3 N2 . 1.224(2)
O4 C16 . 1.220(3)
O5 N4 . 1.243(2)
O6 N4 . 1.223(2)
N1 C5 . 1.366(3)
N1 C6 . 1.395(3)
N1 H1N . 0.81(3)
N2 O2 1 1.242(2)
N2 C7 . 1.460(3)
N3 C16 . 1.373(3)
N3 C17 . 1.396(3)
N3 H3N . 0.84(2)
N4 O5 1 1.243(2)
N4 C18 . 1.457(3)
C1 C2 . 1.362(3)
C1 H1 . 0.9500
C2 C3 . 1.429(3)
C2 H2 . 0.9500
C3 C4 . 1.388(3)
C3 H3 . 0.9500
C4 C5 . 1.478(3)
C6 C11 . 1.401(3)
C6 C7 . 1.408(3)
C7 C8 . 1.391(3)
C8 C9 . 1.380(3)
C8 H8 . 0.9500
C9 C10 . 1.384(3)
C9 H9 . 0.9500
C10 C11 . 1.376(3)
C10 H10 . 0.9500
C11 H11 . 0.9500
C12 C13 . 1.361(3)
C12 H12 . 0.9500
C13 C14 . 1.430(3)
C13 H13 . 0.9500
C14 C15 . 1.401(3)
C14 H14 . 0.9500
C15 C16 . 1.476(3)
C17 C22 . 1.396(3)
C17 C18 . 1.408(3)
C18 C19 . 1.390(3)
C19 C20 . 1.378(3)
C19 H19 . 0.9500
C20 C21 . 1.387(3)
C20 H20 . 0.9500
C21 C22 . 1.381(3)
C21 H21 . 0.9500
C22 H22 . 0.9500

loop_
_geom_hbond_atom_site_label_D
_geom_hbond_atom_site_label_H
_geom_hbond_atom_site_label_A
_geom_hbond_site_symmetry_A
_geom_hbond_distance_DH
_geom_hbond_distance_HA
_geom_hbond_distance_DA
_geom_hbond_angle_DHA
N1 H1N O2 1 0.81(3) 1.96(3) 2.634(2) 140(3)
N3 H3N O5 1 0.84(2) 1.93(2) 2.616(2) 138(2)
C1 H1 O4 4_575 0.95 2.50 3.209(3) 131
C8 H8 O5 4_576 0.95 2.52 3.248(3) 133
C19 H19 O2 4_475 0.95 2.63 3.377(3) 136
C11 H11 S2 4_475 0.95 2.92 3.732(2) 144
C22 H22 S1 4_576 0.95 2.84 3.689(2) 149
C12 H12 O1 4_676 0.95 2.47 3.198(3) 133

loop_
_geom_torsion_atom_site_label_1
_geom_torsion_atom_site_label_2
_geom_torsion_atom_site_label_3
_geom_torsion_atom_site_label_4
_geom_torsion_site_symmetry_1
_geom_torsion
O2 O2 N2 O3 1 0.0(5)
O2 O2 N2 C7 1 0.0(5)
O5 O5 N4 O6 1 0.00(11)
O5 O5 N4 C18 1 0.00(6)
C4 S1 C1 C2 . 0.65(18)
S1 C1 C2 C3 . -0.3(3)
C1 C2 C3 C4 . -0.3(3)
C2 C3 C4 C5 . 178.5(2)
C2 C3 C4 S1 . 0.8(2)
C1 S1 C4 C3 . -0.82(17)
C1 S1 C4 C5 . -178.85(17)
C6 N1 C5 O1 . 5.4(4)
C6 N1 C5 C4 . -174.01(19)
C3 C4 C5 O1 . -175.9(2)
S1 C4 C5 O1 . 1.7(3)
C3 C4 C5 N1 . 3.6(3)
S1 C4 C5 N1 . -178.86(15)
C5 N1 C6 C11 . -17.6(3)
C5 N1 C6 C7 . 161.8(2)
N1 C6 C7 C8 . -178.37(19)
C11 C6 C7 C8 . 1.0(3)
N1 C6 C7 N2 . 1.9(3)
C11 C6 C7 N2 . -178.70(19)
O3 N2 C7 C8 . 14.5(3)
O2 N2 C7 C8 1 -163.90(19)
O2 N2 C7 C8 . -163.90(19)
O3 N2 C7 C6 . -165.80(19)
O2 N2 C7 C6 1 15.8(3)
O2 N2 C7 C6 . 15.8(3)
C6 C7 C8 C9 . -1.5(3)
N2 C7 C8 C9 . 178.20(19)
C7 C8 C9 C10 . 0.8(3)
C8 C9 C10 C11 . 0.3(3)
C9 C10 C11 C6 . -0.8(3)
N1 C6 C11 C10 . 179.5(2)
C7 C6 C11 C10 . 0.1(3)
C15 S2 C12 C13 . 0.07(19)
S2 C12 C13 C14 . 0.1(3)
C12 C13 C14 C15 . -0.4(3)
C13 C14 C15 C16 . 178.9(2)
C13 C14 C15 S2 . 0.4(2)
C12 S2 C15 C14 . -0.27(17)
C12 S2 C15 C16 . -178.96(17)
C17 N3 C16 O4 . -4.7(4)
C17 N3 C16 C15 . 175.74(19)
C14 C15 C16 O4 . -167.8(2)
S2 C15 C16 O4 . 10.6(3)
C14 C15 C16 N3 . 11.8(3)
S2 C15 C16 N3 . -169.80(15)
C16 N3 C17 C22 . -12.8(3)
C16 N3 C17 C18 . 168.7(2)
C22 C17 C18 C19 . -1.1(3)
N3 C17 C18 C19 . 177.51(19)
C22 C17 C18 N4 . 179.48(19)
N3 C17 C18 N4 . -1.9(3)
O6 N4 C18 C19 . 15.1(3)
O5 N4 C18 C19 1 -162.99(19)
O5 N4 C18 C19 . -162.99(19)
O6 N4 C18 C17 . -165.5(2)
O5 N4 C18 C17 1 16.5(3)
O5 N4 C18 C17 . 16.5(3)
C17 C18 C19 C20 . -0.1(3)
N4 C18 C19 C20 . 179.4(2)
C18 C19 C20 C21 . 1.1(3)
C19 C20 C21 C22 . -1.0(3)
C20 C21 C22 C17 . -0.2(3)
N3 C17 C22 C21 . -177.4(2)
C18 C17 C22 C21 . 1.2(3)
